data_2209494
loop_
_publ_author_name
'Yan Xu'
'Shao-Hua Ding'
'Wun-Jun Feng'
'Guang-Peng Zhou'
'Yu-Guo Liu'

_publ_section_title
;
 Samarium(III) carbonate hydroxide
;
_journal_coeditor_code FI2003
_journal_issue 7
_journal_name_full 'Acta Crystallographica Section E'
_journal_page_first i147
_journal_page_last i149
_journal_paper_doi 10.1107/S1600536806022665
_journal_volume 62
_journal_year 2006
_chemical_formula_iupac 'Sm (C O3) (O H)'
_chemical_formula_moiety 'C H O4 Sm'
_chemical_formula_sum 'C H O4 Sm'
_chemical_formula_weight 227.37
_chemical_name_systematic
;
Samarium(III) carbonate hydroxide
;
_space_group_IT_number 62
_symmetry_cell_setting orthorhombic
_symmetry_space_group_name_Hall '-P 2ac 2n'
_symmetry_space_group_name_H-M 'P n m a'
_atom_sites_solution_hydrogens difmap
_atom_sites_solution_primary direct
_atom_sites_solution_secondary difmap
_audit_creation_method SHELXL-97
_cell_angle_alpha 90.00
_cell_angle_beta 90.00
_cell_angle_gamma 90.00
_cell_formula_units_Z 4
_cell_length_a 7.161(6)
_cell_length_b 4.929(4)
_cell_length_c 8.470(7)
_cell_measurement_reflns_used 1391
_cell_measurement_temperature 293(2)
_cell_measurement_theta_max 26.97
_cell_measurement_theta_min 3.73
_cell_volume 299.0(4)
_computing_cell_refinement 'SAINT (Bruker, 2005)'
_computing_data_collection 'APEX2 (Bruker, 2005)'
_computing_data_reduction SAINT
_computing_molecular_graphics 'SHELXTL (Sheldrick, 1997a)'
_computing_publication_material SHELXTL
_computing_structure_refinement 'SHELXL97 (Sheldrick, 1997b)'
_computing_structure_solution 'SHELXS97 (Sheldrick, 1997b)'
_diffrn_ambient_temperature 293(2)
_diffrn_measured_fraction_theta_full 0.998
_diffrn_measured_fraction_theta_max 0.998
_diffrn_measurement_device_type 'Bruker APEX-2 CCD'
_diffrn_measurement_method \w
_diffrn_radiation_monochromator graphite
_diffrn_radiation_source 'fine-focus sealed tube'
_diffrn_radiation_type MoK\a
_diffrn_radiation_wavelength 0.71073
_diffrn_reflns_av_R_equivalents 0.0599
_diffrn_reflns_av_sigmaI/netI 0.0521
_diffrn_reflns_limit_h_max 9
_diffrn_reflns_limit_h_min -5
_diffrn_reflns_limit_k_max 6
_diffrn_reflns_limit_k_min -6
_diffrn_reflns_limit_l_max 8
_diffrn_reflns_limit_l_min -11
_diffrn_reflns_number 1471
_diffrn_reflns_theta_full 28.00
_diffrn_reflns_theta_max 28.00
_diffrn_reflns_theta_min 3.73
_diffrn_standards_number 0
_exptl_absorpt_coefficient_mu 19.458
_exptl_absorpt_correction_T_max 0.4429
_exptl_absorpt_correction_T_min 0.3881
_exptl_absorpt_correction_type multi-scan
_exptl_absorpt_process_details '(SADABS; Sheldrick, 2003)'
_exptl_crystal_colour Yellow
_exptl_crystal_density_diffrn 5.052
_exptl_crystal_density_method 'not measured'
_exptl_crystal_description Block
_exptl_crystal_F_000 404
_exptl_crystal_size_max 0.06
_exptl_crystal_size_mid 0.05
_exptl_crystal_size_min 0.05
_refine_diff_density_max 3.896
_refine_diff_density_min -3.976
_refine_ls_extinction_coef 0.0121(10)
_refine_ls_extinction_expression Fc^*^=kFc[1+0.001xFc^2^\l^3^/sin(2\q)]^-1/4^
_refine_ls_extinction_method SHELXL97
_refine_ls_goodness_of_fit_ref 1.168
_refine_ls_hydrogen_treatment refall
_refine_ls_matrix_type full
_refine_ls_number_parameters 39
_refine_ls_number_reflns 402
_refine_ls_number_restraints 20
_refine_ls_restrained_S_all 1.141
_refine_ls_R_factor_all 0.0494
_refine_ls_R_factor_gt 0.0465
_refine_ls_shift/su_max 0.023
_refine_ls_shift/su_mean 0.002
_refine_ls_structure_factor_coef Fsqd
_refine_ls_weighting_details 'calc w=1/[\s^2^(Fo^2^)+(0.0822P)^2^] where P=(Fo^2^+2Fc^2^)/3'
_refine_ls_weighting_scheme calc
_refine_ls_wR_factor_gt 0.1190
_refine_ls_wR_factor_ref 0.1223
_reflns_number_gt 374
_reflns_number_total 402
_reflns_threshold_expression I>2\s(I)
_cod_data_source_file fi2003.cif
_cod_data_source_block I
_cod_database_code 2209494

loop_
_symmetry_equiv_pos_as_xyz
'x, y, z'
'-x+1/2, -y, z+1/2'
'-x, y+1/2, -z'
'x+1/2, -y+1/2, -z+1/2'
'-x, -y, -z'
'x-1/2, y, -z-1/2'
'x, -y-1/2, z'
'-x-1/2, y-1/2, z-1/2'

loop_
_atom_site_type_symbol
_atom_site_label
_atom_site_fract_x
_atom_site_fract_y
_atom_site_fract_z
_atom_site_U_iso_or_equiv
_atom_site_adp_type
_atom_site_calc_flag
_atom_site_refinement_flags
_atom_site_occupancy
Sm Sm1 0.35871(4) 0.2500 0.66569(3) 0.00519(10) Uani d SD 1
O O1 0.1541(4) -0.0251(8) 0.8892(4) 0.0085(4) Uani d U 1
O O2 0.2956(7) -0.2500 0.6978(6) 0.0107(11) Uani d S 1
C C1 0.1998(10) -0.2500 0.8231(6) 0.0067(5) Uani d SU 1
O O3 0.5392(5) 0.2500 0.8924(3) 0.0069(4) Uani d SDU 1
H H1 0.4979(9) 0.1441(10) 0.9684(4) 0.010 Uiso d PD 0.50

loop_
_atom_site_aniso_label
_atom_site_aniso_U_11
_atom_site_aniso_U_22
_atom_site_aniso_U_33
_atom_site_aniso_U_12
_atom_site_aniso_U_13
_atom_site_aniso_U_23
Sm1 0.00909(19) 0.0048(2) 0.00173(19) 0.000 -0.00074(9) 0.000
O1 0.0093(6) 0.0079(6) 0.0082(6) 0.0000(5) -0.0006(5) -0.0006(5)
O2 0.012(2) 0.013(2) 0.0074(17) 0.000 0.0033(19) 0.000
C1 0.0066(7) 0.0069(7) 0.0065(7) 0.000 0.0001(5) 0.000
O3 0.0068(6) 0.0074(7) 0.0064(7) 0.000 0.0000(5) 0.000

loop_
_atom_type_symbol
_atom_type_description
_atom_type_scat_dispersion_real
_atom_type_scat_dispersion_imag
_atom_type_scat_source
C C 0.0033 0.0016 'International Tables Vol C Tables 4.2.6.8 and 6.1.1.4'
H H 0.0000 0.0000 'International Tables Vol C Tables 4.2.6.8 and 6.1.1.4'
O O 0.0106 0.0060 'International Tables Vol C Tables 4.2.6.8 and 6.1.1.4'
Sm Sm -0.1638 3.4418 'International Tables Vol C Tables 4.2.6.8 and 6.1.1.4'

loop_
_geom_angle_atom_site_label_1
_geom_angle_atom_site_label_2
_geom_angle_atom_site_label_3
_geom_angle_site_symmetry_1
_geom_angle_site_symmetry_3
_geom_angle
_geom_angle_publ_flag
O3 Sm1 O3 . 6_557 136.08(10) n
O3 Sm1 O2 . . 90.60(11) n
O3 Sm1 O2 6_557 . 81.23(12) n
O3 Sm1 O2 . 1_565 90.60(11) n
O3 Sm1 O2 6_557 1_565 81.23(12) n
O2 Sm1 O2 . 1_565 155.8(2) n
O3 Sm1 O1 . 4_556 71.86(11) n
O3 Sm1 O1 6_557 4_556 140.45(10) n
O2 Sm1 O1 . 4_556 133.39(14) n
O2 Sm1 O1 1_565 4_556 69.46(15) n
O3 Sm1 O1 . 6_657 71.86(11) n
O3 Sm1 O1 6_557 6_657 140.45(10) n
O2 Sm1 O1 . 6_657 69.46(14) n
O2 Sm1 O1 1_565 6_657 133.39(14) n
O1 Sm1 O1 4_556 6_657 64.10(18) n
O3 Sm1 O1 . 2_554 140.27(10) n
O3 Sm1 O1 6_557 2_554 77.03(9) n
O2 Sm1 O1 . 2_554 70.92(14) n
O2 Sm1 O1 1_565 2_554 120.62(14) n
O1 Sm1 O1 4_556 2_554 95.26(8) n
O1 Sm1 O1 6_657 2_554 68.78(12) n
O3 Sm1 O1 . 8_665 140.27(10) n
O3 Sm1 O1 6_557 8_665 77.03(9) n
O2 Sm1 O1 . 8_665 120.62(14) n
O2 Sm1 O1 1_565 8_665 70.92(14) n
O1 Sm1 O1 4_556 8_665 68.78(12) n
O1 Sm1 O1 6_657 8_665 95.26(8) n
O1 Sm1 O1 2_554 8_665 50.62(18) n
O3 Sm1 O1 . 7_565 74.13(11) n
O3 Sm1 O1 6_557 7_565 67.91(9) n
O2 Sm1 O1 . 7_565 108.18(14) n
O2 Sm1 O1 1_565 7_565 49.33(13) n
O1 Sm1 O1 4_556 7_565 107.74(14) n
O1 Sm1 O1 6_657 7_565 145.86(7) n
O1 Sm1 O1 2_554 7_565 144.43(6) n
O1 Sm1 O1 8_665 7_565 113.08(6) n
O3 Sm1 O1 . . 74.13(11) n
O3 Sm1 O1 6_557 . 67.91(9) n
O2 Sm1 O1 . . 49.33(13) n
O2 Sm1 O1 1_565 . 108.18(14) n
O1 Sm1 O1 4_556 . 145.86(7) n
O1 Sm1 O1 6_657 . 107.74(14) n
O1 Sm1 O1 2_554 . 113.08(6) n
O1 Sm1 O1 8_665 . 144.43(6) n
O1 Sm1 O1 7_565 . 59.04(17) n
O3 Sm1 C1 . 2_554 154.28(17) n
O3 Sm1 C1 6_557 2_554 69.64(16) n
O2 Sm1 C1 . 2_554 94.66(11) n
O2 Sm1 C1 1_565 2_554 94.66(11) n
O1 Sm1 C1 4_556 2_554 86.46(15) n
O1 Sm1 C1 6_657 2_554 86.46(15) n
O1 Sm1 C1 2_554 2_554 25.96(9) n
O1 Sm1 C1 8_665 2_554 25.96(9) n
O1 Sm1 C1 7_565 2_554 127.22(14) n
O1 Sm1 C1 . 2_554 127.22(14) n
O3 Sm1 C1 . . 81.04(13) n
O3 Sm1 C1 6_557 . 74.03(14) n
O2 Sm1 C1 . . 24.23(14) n
O2 Sm1 C1 1_565 . 132.98(15) n
O1 Sm1 C1 4_556 . 145.49(16) n
O1 Sm1 C1 6_657 . 87.66(15) n
O1 Sm1 C1 2_554 . 92.10(13) n
O1 Sm1 C1 8_665 . 137.17(14) n
O1 Sm1 C1 7_565 . 84.13(14) n
O1 Sm1 C1 . . 25.13(12) n
C1 Sm1 C1 2_554 . 112.49(9) n
C1 O1 Sm1 . 6_557 126.2(4) n
C1 O1 Sm1 . 2 91.9(3) n
Sm1 O1 Sm1 6_557 2 111.22(12) n
C1 O1 Sm1 . . 89.4(3) n
Sm1 O1 Sm1 6_557 . 93.11(13) n
Sm1 O1 Sm1 2 . 148.32(12) n
C1 O2 Sm1 . . 100.84(11) n
C1 O2 Sm1 . 1_545 100.84(11) n
Sm1 O2 Sm1 . 1_545 155.8(2) n
O2 C1 O1 . . 120.3(3) n
O2 C1 O1 . 7 120.3(3) n
O1 C1 O1 . 7 119.3(6) n
O2 C1 Sm1 . 2 155.3(5) n
O1 C1 Sm1 . 2 62.1(3) n
O1 C1 Sm1 7 2 62.1(3) n
O2 C1 Sm1 . 1_545 54.93(11) n
O1 C1 Sm1 . 1_545 172.5(5) n
O1 C1 Sm1 7 1_545 65.5(2) n
Sm1 C1 Sm1 2 1_545 119.35(12) n
O2 C1 Sm1 . . 54.93(11) n
O1 C1 Sm1 . . 65.5(2) n
O1 C1 Sm1 7 . 172.5(5) n
Sm1 C1 Sm1 2 . 119.35(12) n
Sm1 C1 Sm1 1_545 . 109.2(2) n
Sm1 O3 Sm1 . 6_657 111.80(12) n
Sm1 O3 H1 . . 114.8(4) n
Sm1 O3 H1 6_657 . 118.9(5) n

loop_
_geom_bond_atom_site_label_1
_geom_bond_atom_site_label_2
_geom_bond_site_symmetry_2
_geom_bond_distance
_geom_bond_publ_flag
Sm1 O3 . 2.315(3) y
Sm1 O3 6_557 2.340(4) y
Sm1 O2 . 2.520(2) y
Sm1 O2 1_565 2.520(2) n
Sm1 O1 4_556 2.555(3) y
Sm1 O1 6_657 2.555(3) n
Sm1 O1 2_554 2.593(4) y
Sm1 O1 8_665 2.593(4) n
Sm1 O1 7_565 2.751(4) n
Sm1 O1 . 2.751(4) y
Sm1 C1 2_554 2.932(6) n
Sm1 C1 . 3.024(4) n
O1 C1 . 1.284(5) n
O1 Sm1 6_557 2.555(3) n
O1 Sm1 2 2.593(4) n
O2 C1 . 1.263(8) n
O2 Sm1 1_545 2.520(2) n
C1 O1 7 1.284(5) n
C1 Sm1 2 2.932(6) n
C1 Sm1 1_545 3.024(4) n
O3 Sm1 6_657 2.340(4) n
O3 H1 . 0.880(3) n
